data_1555579
loop_
_publ_author_name
'Gobo, Yuki'
'Yamamura, Masaki'
'Nakamura, Takashi'
'Nabeshima, Tatsuya'

_publ_section_title
;
 Synthesis and Chiroptical Properties of a Ring-Fused BODIPY with a Skewed
 Chiral \p Skeleton.
;
_journal_issue 11
_journal_name_full 'Organic letters'
_journal_page_first 2719
_journal_page_last 2721
_journal_paper_doi 10.1021/acs.orglett.6b01237
_journal_volume 18
_journal_year 2016
_chemical_formula_sum 'C49 H42 B Cl3 F2 N2 O4'
_chemical_formula_weight 878.00
_space_group_crystal_system triclinic
_space_group_IT_number 2
_space_group_name_Hall '-P 1'
_space_group_name_H-M_alt 'P -1'
_atom_sites_solution_hydrogens geom
_audit_creation_method SHELXL-2014
_cell_angle_alpha 102.313(4)
_cell_angle_beta 101.456(4)
_cell_angle_gamma 102.201(2)
_cell_formula_units_Z 2
_cell_length_a 11.661(3)
_cell_length_b 12.035(3)
_cell_length_c 17.572(5)
_cell_measurement_reflns_used 7291
_cell_measurement_temperature 120(2)
_cell_measurement_theta_max 27.54
_cell_measurement_theta_min 2.47
_cell_volume 2276.9(10)
_computing_structure_refinement 'SHELXL-2014 (Sheldrick, 2014)'
_diffrn_ambient_temperature 120(2)
_diffrn_measured_fraction_theta_full 0.973
_diffrn_measured_fraction_theta_max 0.922
_diffrn_measurement_device_type 'Bruker APEX-II CCD'
_diffrn_measurement_method '\f and \w scans'
_diffrn_radiation_monochromator graphite
_diffrn_radiation_source 'fine-focus sealed tube'
_diffrn_radiation_type MoK\a
_diffrn_radiation_wavelength 0.71073
_diffrn_reflns_av_R_equivalents 0.0157
_diffrn_reflns_av_unetI/netI 0.0299
_diffrn_reflns_Laue_measured_fraction_full 0.973
_diffrn_reflns_Laue_measured_fraction_max 0.922
_diffrn_reflns_limit_h_max 15
_diffrn_reflns_limit_h_min -14
_diffrn_reflns_limit_k_max 15
_diffrn_reflns_limit_k_min -15
_diffrn_reflns_limit_l_max 18
_diffrn_reflns_limit_l_min -22
_diffrn_reflns_number 12664
_diffrn_reflns_point_group_measured_fraction_full 0.973
_diffrn_reflns_point_group_measured_fraction_max 0.922
_diffrn_reflns_theta_full 25.242
_diffrn_reflns_theta_max 27.606
_diffrn_reflns_theta_min 1.796
_exptl_absorpt_coefficient_mu 0.255
_exptl_absorpt_correction_T_max 0.7456
_exptl_absorpt_correction_T_min 0.6363
_exptl_absorpt_correction_type empirical
_exptl_crystal_colour 'deep purple'
_exptl_crystal_density_diffrn 1.281
_exptl_crystal_description prism
_exptl_crystal_F_000 912
_exptl_crystal_size_max 0.400
_exptl_crystal_size_mid 0.200
_exptl_crystal_size_min 0.100
_refine_diff_density_max 0.633
_refine_diff_density_min -0.673
_refine_diff_density_rms 0.052
_refine_ls_extinction_method none
_refine_ls_goodness_of_fit_ref 1.029
_refine_ls_hydrogen_treatment constr
_refine_ls_matrix_type full
_refine_ls_number_parameters 559
_refine_ls_number_reflns 9743
_refine_ls_number_restraints 0
_refine_ls_restrained_S_all 1.029
_refine_ls_R_factor_all 0.0609
_refine_ls_R_factor_gt 0.0496
_refine_ls_shift/su_max 0.000
_refine_ls_shift/su_mean 0.000
_refine_ls_structure_factor_coef Fsqd
_refine_ls_weighting_details 'w=1/[\s^2^(Fo^2^)+(0.0300P)^2^+2.0000P] where P=(Fo^2^+2Fc^2^)/3'
_refine_ls_weighting_scheme calc
_refine_ls_wR_factor_gt 0.1093
_refine_ls_wR_factor_ref 0.1146
_reflns_Friedel_coverage 0.000
_reflns_number_gt 7779
_reflns_number_total 9743
_reflns_threshold_expression 'I > 2\s(I)'
_cod_data_source_file ol6b01237_si_002.cif
_cod_data_source_block 210fr7_0ma_sqd
_cod_original_cell_volume 2276.8(10)
_cod_database_code 1555579
_shelx_space_group_comment
;
The symmetry employed for this shelxl refinement is uniquely defined
by the following loop, which should always be used as a source of
symmetry information in preference to the above space-group names.
They are only intended as comments.
;
_shelx_estimated_absorpt_t_min 0.905
_shelx_estimated_absorpt_t_max 0.975
_shelxl_version_number 2014-3

loop_
_space_group_symop_operation_xyz
'x, y, z'
'-x, -y, -z'

loop_
_atom_site_label
_atom_site_type_symbol
_atom_site_fract_x
_atom_site_fract_y
_atom_site_fract_z
_atom_site_U_iso_or_equiv
_atom_site_adp_type
_atom_site_occupancy
_atom_site_site_symmetry_order
_atom_site_calc_flag
_atom_site_refinement_flags_posn
_atom_site_refinement_flags_adp
Cl1 Cl -0.16457(6) 0.06456(7) 0.41380(5) 0.0747(2) Uani 1 1 d . .
Cl2 Cl -0.40381(9) 0.07820(8) 0.42170(6) 0.0862(3) Uani 1 1 d . .
Cl3 Cl -0.36939(7) -0.06937(7) 0.28179(4) 0.0693(2) Uani 1 1 d . .
O1 O 0.47150(12) 0.20833(12) 0.56792(8) 0.0330(3) Uani 1 1 d . .
O2 O 0.24993(12) 0.13449(12) 0.47295(8) 0.0345(3) Uani 1 1 d . .
O3 O -0.15709(14) -0.04942(12) 0.15876(9) 0.0428(4) Uani 1 1 d . .
O4 O -0.36430(16) -0.06478(13) 0.05984(10) 0.0542(5) Uani 1 1 d . .
F1 F 0.10355(10) 0.34506(10) 0.34459(7) 0.0347(3) Uani 1 1 d . .
C1 C 0.83905(17) 0.57535(18) 0.44683(12) 0.0349(4) Uani 1 1 d . .
H1 H 0.9208 0.5894 0.4762 0.042 Uiso 1 1 calc R U
C2 C 0.81160(17) 0.64066(17) 0.39231(12) 0.0326(4) Uani 1 1 d . .
C3 C 0.69153(16) 0.62041(16) 0.35170(11) 0.0295(4) Uani 1 1 d . .
H3 H 0.6715 0.6646 0.3146 0.035 Uiso 1 1 calc R U
C4 C 0.59877(16) 0.53632(15) 0.36389(11) 0.0266(4) Uani 1 1 d . .
C5 C 0.47167(16) 0.52134(15) 0.32628(11) 0.0263(4) Uani 1 1 d . .
C6 C 0.37767(16) 0.42824(15) 0.33036(10) 0.0256(4) Uani 1 1 d . .
B1 B 0.13600(18) 0.35500(18) 0.27433(13) 0.0276(4) Uani 1 1 d . .
C8 C -0.08091(16) 0.37595(16) 0.20349(10) 0.0263(4) Uani 1 1 d . .
C9 C -0.12370(17) 0.46456(16) 0.17463(11) 0.0288(4) Uani 1 1 d . .
C10 C -0.25180(17) 0.45912(17) 0.15115(11) 0.0297(4) Uani 1 1 d . .
C11 C -0.29210(18) 0.55796(18) 0.14081(11) 0.0339(4) Uani 1 1 d . .
H11 H -0.2342 0.6309 0.1492 0.041 Uiso 1 1 calc R U
C12 C -0.41450(19) 0.5514(2) 0.11863(12) 0.0375(4) Uani 1 1 d . .
C13 C -0.4568(2) 0.6587(2) 0.10869(14) 0.0460(5) Uani 1 1 d . .
H13A H -0.4986 0.6815 0.1503 0.069 Uiso 1 1 calc R U
H13B H -0.5125 0.6406 0.0553 0.069 Uiso 1 1 calc R U
H13C H -0.3866 0.7239 0.1140 0.069 Uiso 1 1 calc R U
C14 C 0.45166(16) 0.25033(16) 0.51025(11) 0.0274(4) Uani 1 1 d . .
C15 C 0.33261(16) 0.21248(16) 0.45150(12) 0.0289(4) Uani 1 1 d . .
C16 C 0.13189(18) 0.0924(2) 0.41952(15) 0.0457(6) Uani 1 1 d . .
H16A H 0.0983 0.1593 0.4141 0.069 Uiso 1 1 calc R U
H16B H 0.0792 0.0391 0.4410 0.069 Uiso 1 1 calc R U
H16C H 0.1368 0.0499 0.3666 0.069 Uiso 1 1 calc R U
C17 C 0.31362(16) 0.24982(16) 0.38496(12) 0.0295(4) Uani 1 1 d . .
H17 H 0.2341 0.2253 0.3502 0.035 Uiso 1 1 calc R U
C18 C 0.41200(16) 0.32869(15) 0.36237(11) 0.0269(4) Uani 1 1 d . .
C19 C 0.44260(18) 0.24990(17) 0.28988(12) 0.0329(4) Uani 1 1 d . .
H19A H 0.4717 0.1861 0.3068 0.049 Uiso 1 1 calc R U
H19B H 0.5057 0.2982 0.2723 0.049 Uiso 1 1 calc R U
H19C H 0.3695 0.2161 0.2452 0.049 Uiso 1 1 calc R U
C20 C 0.52914(16) 0.37949(15) 0.42947(11) 0.0253(3) Uani 1 1 d . .
C21 C 0.54412(16) 0.33911(15) 0.49550(11) 0.0272(4) Uani 1 1 d . .
H21 H 0.6196 0.3705 0.5349 0.033 Uiso 1 1 calc R U
C22 C 0.62786(16) 0.46880(16) 0.41747(11) 0.0268(4) Uani 1 1 d . .
C23 C 0.74902(17) 0.49017(17) 0.45889(12) 0.0317(4) Uani 1 1 d . .
H23 H 0.7700 0.4459 0.4957 0.038 Uiso 1 1 calc R U
C24 C 0.91015(19) 0.7304(2) 0.37712(15) 0.0439(5) Uani 1 1 d . .
H24A H 0.9803 0.7579 0.4241 0.066 Uiso 1 1 calc R U
H24B H 0.8795 0.7975 0.3678 0.066 Uiso 1 1 calc R U
H24C H 0.9346 0.6942 0.3296 0.066 Uiso 1 1 calc R U
C25 C 0.41741(16) 0.59088(16) 0.28609(11) 0.0275(4) Uani 1 1 d . .
H25 H 0.4577 0.6599 0.2742 0.033 Uiso 1 1 calc R U
C26 C 0.29197(16) 0.54093(15) 0.26607(11) 0.0272(4) Uani 1 1 d . .
C27 C 0.19990(16) 0.58020(15) 0.22667(11) 0.0271(4) Uani 1 1 d . .
C28 C 0.23165(16) 0.68978(15) 0.19933(11) 0.0265(4) Uani 1 1 d . .
C29 C 0.23562(17) 0.67887(16) 0.11935(11) 0.0307(4) Uani 1 1 d . .
C30 C 0.2723(2) 0.78117(18) 0.09558(13) 0.0389(5) Uani 1 1 d . .
H30 H 0.2767 0.7746 0.0415 0.047 Uiso 1 1 calc R U
C31 C 0.3023(2) 0.89195(18) 0.14853(13) 0.0427(5) Uani 1 1 d . .
C32 C 0.3452(3) 1.0012(2) 0.12137(17) 0.0746(10) Uani 1 1 d . .
H32A H 0.2836 1.0455 0.1198 0.112 Uiso 1 1 calc R U
H32B H 0.3584 0.9780 0.0675 0.112 Uiso 1 1 calc R U
H32C H 0.4214 1.0508 0.1593 0.112 Uiso 1 1 calc R U
C33 C 0.29272(19) 0.90054(17) 0.22707(12) 0.0354(4) Uani 1 1 d . .
H33 H 0.3097 0.9764 0.2632 0.042 Uiso 1 1 calc R U
C34 C 0.25896(16) 0.80103(16) 0.25417(11) 0.0279(4) Uani 1 1 d . .
C35 C 0.25296(19) 0.81452(17) 0.34052(12) 0.0350(4) Uani 1 1 d . .
H35A H 0.1759 0.7643 0.3420 0.053 Uiso 1 1 calc R U
H35B H 0.2586 0.8970 0.3658 0.053 Uiso 1 1 calc R U
H35C H 0.3205 0.7910 0.3698 0.053 Uiso 1 1 calc R U
C36 C 0.2016(2) 0.56060(18) 0.05852(12) 0.0392(5) Uani 1 1 d . .
H36A H 0.2339 0.5045 0.0836 0.059 Uiso 1 1 calc R U
H36B H 0.2357 0.5686 0.0127 0.059 Uiso 1 1 calc R U
H36C H 0.1130 0.5318 0.0397 0.059 Uiso 1 1 calc R U
C37 C 0.07874(17) 0.51855(15) 0.21012(11) 0.0282(4) Uani 1 1 d . .
C38 C -0.02343(17) 0.55216(16) 0.17758(11) 0.0298(4) Uani 1 1 d . .
H38 H -0.0241 0.6219 0.1606 0.036 Uiso 1 1 calc R U
C39 C -0.17145(16) 0.26859(16) 0.21049(11) 0.0270(4) Uani 1 1 d . .
C40 C -0.20041(18) 0.30603(18) 0.29395(11) 0.0329(4) Uani 1 1 d . .
H40A H -0.2623 0.2417 0.2999 0.049 Uiso 1 1 calc R U
H40B H -0.2306 0.3765 0.2971 0.049 Uiso 1 1 calc R U
H40C H -0.1264 0.3234 0.3372 0.049 Uiso 1 1 calc R U
C41 C -0.12738(17) 0.15971(16) 0.20819(11) 0.0295(4) Uani 1 1 d . .
H41 H -0.0507 0.1672 0.2427 0.035 Uiso 1 1 calc R U
C42 C -0.18915(18) 0.05343(17) 0.16071(12) 0.0328(4) Uani 1 1 d . .
C43 C -0.0461(2) -0.0421(2) 0.21314(17) 0.0573(7) Uani 1 1 d . .
H43A H 0.0203 0.0141 0.2037 0.086 Uiso 1 1 calc R U
H43B H -0.0301 -0.1200 0.2046 0.086 Uiso 1 1 calc R U
H43C H -0.0518 -0.0153 0.2686 0.086 Uiso 1 1 calc R U
C44 C -0.30692(19) 0.03367(18) 0.10280(12) 0.0370(5) Uani 1 1 d . .
C45 C -0.34935(17) 0.13850(17) 0.09937(11) 0.0333(4) Uani 1 1 d . .
H45 H -0.4240 0.1293 0.0620 0.040 Uiso 1 1 calc R U
C46 C -0.28914(16) 0.24714(17) 0.14594(11) 0.0294(4) Uani 1 1 d . .
C47 C -0.33562(17) 0.35028(17) 0.13769(11) 0.0308(4) Uani 1 1 d . .
C48 C -0.45940(18) 0.3433(2) 0.11452(12) 0.0379(5) Uani 1 1 d . .
H48 H -0.5177 0.2701 0.1046 0.045 Uiso 1 1 calc R U
C49 C -0.49728(19) 0.4425(2) 0.10596(13) 0.0422(5) Uani 1 1 d . .
H49 H -0.5817 0.4364 0.0911 0.051 Uiso 1 1 calc R U
F2 F 0.13585(10) 0.24618(9) 0.22829(7) 0.0368(3) Uani 1 1 d . .
C51 C -0.31896(18) -0.01321(18) 0.38619(12) 0.0348(4) Uani 1 1 d . .
H51 H -0.3282 -0.0807 0.4113 0.042 Uiso 1 1 calc R U
N2 N 0.26807(13) 0.43895(13) 0.29380(9) 0.0258(3) Uani 1 1 d . .
N3 N 0.04274(13) 0.40944(13) 0.22696(9) 0.0262(3) Uani 1 1 d . .

loop_
_atom_site_aniso_label
_atom_site_aniso_U_11
_atom_site_aniso_U_22
_atom_site_aniso_U_33
_atom_site_aniso_U_23
_atom_site_aniso_U_13
_atom_site_aniso_U_12
Cl1 0.0409(3) 0.0913(5) 0.0859(5) 0.0543(4) -0.0008(3) -0.0102(3)
Cl2 0.1066(7) 0.0878(6) 0.0873(6) 0.0196(5) 0.0328(5) 0.0704(5)
Cl3 0.0848(5) 0.0688(4) 0.0381(3) 0.0123(3) 0.0164(3) -0.0126(4)
O1 0.0356(7) 0.0341(7) 0.0306(7) 0.0142(6) 0.0065(6) 0.0079(6)
O2 0.0281(7) 0.0358(7) 0.0416(8) 0.0225(6) 0.0059(6) 0.0031(5)
O3 0.0519(9) 0.0275(7) 0.0404(8) 0.0104(6) -0.0030(7) 0.0051(6)
O4 0.0673(11) 0.0327(8) 0.0420(9) 0.0105(7) -0.0144(8) -0.0040(7)
F1 0.0308(6) 0.0422(6) 0.0333(6) 0.0213(5) 0.0068(5) 0.0044(5)
C1 0.0257(9) 0.0388(11) 0.0366(11) 0.0077(9) 0.0071(8) 0.0039(8)
C2 0.0298(9) 0.0322(10) 0.0352(10) 0.0072(8) 0.0131(8) 0.0042(8)
C3 0.0304(9) 0.0292(9) 0.0300(9) 0.0091(8) 0.0109(7) 0.0059(7)
C4 0.0269(9) 0.0260(9) 0.0263(9) 0.0060(7) 0.0085(7) 0.0052(7)
C5 0.0289(9) 0.0254(9) 0.0251(9) 0.0075(7) 0.0090(7) 0.0052(7)
C6 0.0284(9) 0.0237(8) 0.0243(8) 0.0072(7) 0.0072(7) 0.0048(7)
B1 0.0269(10) 0.0260(10) 0.0297(10) 0.0112(8) 0.0053(8) 0.0045(8)
C8 0.0285(9) 0.0277(9) 0.0224(8) 0.0076(7) 0.0069(7) 0.0053(7)
C9 0.0322(9) 0.0287(9) 0.0255(9) 0.0084(7) 0.0071(7) 0.0069(7)
C10 0.0309(9) 0.0372(10) 0.0234(9) 0.0110(8) 0.0082(7) 0.0100(8)
C11 0.0388(10) 0.0379(10) 0.0271(9) 0.0104(8) 0.0093(8) 0.0119(8)
C12 0.0423(11) 0.0489(12) 0.0280(10) 0.0143(9) 0.0112(8) 0.0200(9)
C13 0.0498(13) 0.0548(14) 0.0420(12) 0.0175(11) 0.0129(10) 0.0263(11)
C14 0.0305(9) 0.0264(9) 0.0274(9) 0.0085(7) 0.0088(7) 0.0094(7)
C15 0.0287(9) 0.0263(9) 0.0347(10) 0.0129(8) 0.0105(8) 0.0067(7)
C16 0.0287(10) 0.0506(13) 0.0601(15) 0.0359(11) 0.0035(10) 0.0013(9)
C17 0.0259(9) 0.0265(9) 0.0353(10) 0.0128(8) 0.0042(7) 0.0043(7)
C18 0.0292(9) 0.0245(8) 0.0266(9) 0.0095(7) 0.0057(7) 0.0050(7)
C19 0.0405(11) 0.0282(9) 0.0293(10) 0.0071(8) 0.0075(8) 0.0095(8)
C20 0.0269(9) 0.0238(8) 0.0264(9) 0.0061(7) 0.0082(7) 0.0085(7)
C21 0.0278(9) 0.0262(9) 0.0274(9) 0.0069(7) 0.0070(7) 0.0074(7)
C22 0.0276(9) 0.0264(9) 0.0264(9) 0.0069(7) 0.0089(7) 0.0056(7)
C23 0.0297(9) 0.0355(10) 0.0308(10) 0.0105(8) 0.0084(8) 0.0082(8)
C24 0.0312(10) 0.0471(12) 0.0506(13) 0.0167(10) 0.0129(9) -0.0011(9)
C25 0.0307(9) 0.0257(9) 0.0264(9) 0.0095(7) 0.0081(7) 0.0047(7)
C26 0.0319(9) 0.0235(8) 0.0265(9) 0.0101(7) 0.0082(7) 0.0040(7)
C27 0.0321(9) 0.0232(8) 0.0261(9) 0.0093(7) 0.0073(7) 0.0048(7)
C28 0.0259(9) 0.0243(8) 0.0306(9) 0.0116(7) 0.0063(7) 0.0060(7)
C29 0.0357(10) 0.0273(9) 0.0299(9) 0.0098(8) 0.0076(8) 0.0083(8)
C30 0.0563(13) 0.0330(10) 0.0304(10) 0.0146(8) 0.0135(9) 0.0098(9)
C31 0.0622(14) 0.0295(10) 0.0374(11) 0.0152(9) 0.0147(10) 0.0056(9)
C32 0.141(3) 0.0324(12) 0.0472(15) 0.0177(11) 0.0332(17) 0.0010(15)
C33 0.0442(11) 0.0240(9) 0.0349(10) 0.0081(8) 0.0092(9) 0.0036(8)
C34 0.0262(9) 0.0272(9) 0.0303(9) 0.0101(7) 0.0062(7) 0.0057(7)
C35 0.0408(11) 0.0317(10) 0.0332(10) 0.0099(8) 0.0114(8) 0.0079(8)
C36 0.0528(13) 0.0312(10) 0.0316(10) 0.0083(8) 0.0082(9) 0.0091(9)
C37 0.0323(9) 0.0242(9) 0.0285(9) 0.0106(7) 0.0069(7) 0.0055(7)
C38 0.0332(10) 0.0269(9) 0.0303(9) 0.0114(7) 0.0068(8) 0.0075(7)
C39 0.0275(9) 0.0287(9) 0.0229(8) 0.0097(7) 0.0049(7) 0.0019(7)
C40 0.0350(10) 0.0397(11) 0.0248(9) 0.0126(8) 0.0092(8) 0.0062(8)
C41 0.0284(9) 0.0313(9) 0.0279(9) 0.0137(8) 0.0048(7) 0.0027(7)
C42 0.0388(10) 0.0297(9) 0.0287(9) 0.0128(8) 0.0055(8) 0.0048(8)
C43 0.0588(15) 0.0335(12) 0.0682(17) 0.0172(11) -0.0115(13) 0.0103(11)
C44 0.0439(11) 0.0335(10) 0.0266(10) 0.0124(8) 0.0008(8) -0.0012(8)
C45 0.0310(9) 0.0376(10) 0.0267(9) 0.0139(8) 0.0014(7) 0.0001(8)
C46 0.0281(9) 0.0376(10) 0.0242(9) 0.0155(8) 0.0080(7) 0.0040(7)
C47 0.0314(9) 0.0397(10) 0.0227(9) 0.0122(8) 0.0074(7) 0.0080(8)
C48 0.0298(10) 0.0498(12) 0.0353(11) 0.0179(9) 0.0078(8) 0.0070(9)
C49 0.0337(11) 0.0584(14) 0.0401(12) 0.0201(10) 0.0085(9) 0.0176(10)
F2 0.0340(6) 0.0254(5) 0.0457(7) 0.0080(5) 0.0032(5) 0.0050(4)
C51 0.0333(10) 0.0371(10) 0.0376(11) 0.0168(9) 0.0095(8) 0.0094(8)
N2 0.0274(7) 0.0237(7) 0.0266(8) 0.0106(6) 0.0057(6) 0.0048(6)
N3 0.0267(7) 0.0249(7) 0.0265(7) 0.0099(6) 0.0058(6) 0.0035(6)

loop_
_atom_type_symbol
_atom_type_description
_atom_type_scat_dispersion_real
_atom_type_scat_dispersion_imag
_atom_type_scat_source
C C 0.0033 0.0016 'International Tables Vol C Tables 4.2.6.8 and 6.1.1.4'
H H 0.0000 0.0000 'International Tables Vol C Tables 4.2.6.8 and 6.1.1.4'
N N 0.0061 0.0033 'International Tables Vol C Tables 4.2.6.8 and 6.1.1.4'
O O 0.0106 0.0060 'International Tables Vol C Tables 4.2.6.8 and 6.1.1.4'
B B 0.0013 0.0007 'International Tables Vol C Tables 4.2.6.8 and 6.1.1.4'
F F 0.0171 0.0103 'International Tables Vol C Tables 4.2.6.8 and 6.1.1.4'
Cl Cl 0.1484 0.1585 'International Tables Vol C Tables 4.2.6.8 and 6.1.1.4'

loop_
_geom_angle_atom_site_label_1
_geom_angle_atom_site_label_2
_geom_angle_atom_site_label_3
_geom_angle
C15 O2 C16 115.90(15)
C42 O3 C43 116.50(16)
C23 C1 C2 121.10(18)
C23 C1 H1 119.5
C2 C1 H1 119.5
C3 C2 C1 118.30(17)
C3 C2 C24 120.62(19)
C1 C2 C24 121.08(18)
C2 C3 C4 121.64(18)
C2 C3 H3 119.2
C4 C3 H3 119.2
C3 C4 C22 119.57(17)
C3 C4 C5 121.78(17)
C22 C4 C5 118.54(16)
C25 C5 C6 107.19(16)
C25 C5 C4 130.15(16)
C6 C5 C4 122.56(16)
N2 C6 C5 110.09(15)
N2 C6 C18 130.77(15)
C5 C6 C18 118.57(16)
F1 B1 F2 110.89(15)
F1 B1 N3 107.63(15)
F2 B1 N3 110.91(15)
F1 B1 N2 110.67(15)
F2 B1 N2 107.53(15)
N3 B1 N2 109.21(14)
N3 C8 C9 109.56(15)
N3 C8 C39 130.48(16)
C9 C8 C39 119.75(16)
C38 C9 C8 107.48(16)
C38 C9 C10 129.72(17)
C8 C9 C10 122.73(16)
C47 C10 C11 120.24(18)
C47 C10 C9 117.76(17)
C11 C10 C9 121.99(17)
C12 C11 C10 121.27(19)
C12 C11 H11 119.4
C10 C11 H11 119.4
C11 C12 C49 117.94(19)
C11 C12 C13 120.8(2)
C49 C12 C13 121.3(2)
C12 C13 H13A 109.5
C12 C13 H13B 109.5
H13A C13 H13B 109.5
C12 C13 H13C 109.5
H13A C13 H13C 109.5
H13B C13 H13C 109.5
O1 C14 C21 122.28(17)
O1 C14 C15 121.67(16)
C21 C14 C15 116.05(16)
C17 C15 O2 126.28(17)
C17 C15 C14 121.91(16)
O2 C15 C14 111.77(15)
O2 C16 H16A 109.5
O2 C16 H16B 109.5
H16A C16 H16B 109.5
O2 C16 H16C 109.5
H16A C16 H16C 109.5
H16B C16 H16C 109.5
C15 C17 C18 123.14(17)
C15 C17 H17 118.4
C18 C17 H17 118.4
C17 C18 C6 116.05(15)
C17 C18 C20 113.37(15)
C6 C18 C20 108.93(14)
C17 C18 C19 106.51(15)
C6 C18 C19 104.15(14)
C20 C18 C19 107.01(15)
C18 C19 H19A 109.5
C18 C19 H19B 109.5
H19A C19 H19B 109.5
C18 C19 H19C 109.5
H19A C19 H19C 109.5
H19B C19 H19C 109.5
C21 C20 C22 121.23(16)
C21 C20 C18 120.52(16)
C22 C20 C18 118.15(15)
C20 C21 C14 123.92(17)
C20 C21 H21 118.0
C14 C21 H21 118.0
C23 C22 C4 118.63(16)
C23 C22 C20 122.22(17)
C4 C22 C20 119.13(16)
C1 C23 C22 120.72(18)
C1 C23 H23 119.6
C22 C23 H23 119.6
C2 C24 H24A 109.5
C2 C24 H24B 109.5
H24A C24 H24B 109.5
C2 C24 H24C 109.5
H24A C24 H24C 109.5
H24B C24 H24C 109.5
C5 C25 C26 107.26(16)
C5 C25 H25 126.4
C26 C25 H25 126.4
C27 C26 C25 128.68(16)
C27 C26 N2 122.02(16)
C25 C26 N2 109.30(15)
C26 C27 C37 121.46(16)
C26 C27 C28 119.26(16)
C37 C27 C28 119.27(16)
C29 C28 C34 121.12(16)
C29 C28 C27 118.81(16)
C34 C28 C27 120.07(16)
C30 C29 C28 118.45(17)
C30 C29 C36 119.46(18)
C28 C29 C36 122.10(17)
C31 C30 C29 121.83(19)
C31 C30 H30 119.1
C29 C30 H30 119.1
C30 C31 C33 118.56(18)
C30 C31 C32 120.5(2)
C33 C31 C32 121.0(2)
C31 C32 H32A 109.5
C31 C32 H32B 109.5
H32A C32 H32B 109.5
C31 C32 H32C 109.5
H32A C32 H32C 109.5
H32B C32 H32C 109.5
C31 C33 C34 121.77(18)
C31 C33 H33 119.1
C34 C33 H33 119.1
C33 C34 C28 118.20(17)
C33 C34 C35 119.96(17)
C28 C34 C35 121.84(16)
C34 C35 H35A 109.5
C34 C35 H35B 109.5
H35A C35 H35B 109.5
C34 C35 H35C 109.5
H35A C35 H35C 109.5
H35B C35 H35C 109.5
C29 C36 H36A 109.5
C29 C36 H36B 109.5
H36A C36 H36B 109.5
C29 C36 H36C 109.5
H36A C36 H36C 109.5
H36B C36 H36C 109.5
C27 C37 C38 127.85(17)
C27 C37 N3 122.46(16)
C38 C37 N3 109.67(16)
C9 C38 C37 106.94(16)
C9 C38 H38 126.5
C37 C38 H38 126.5
C41 C39 C8 115.69(15)
C41 C39 C46 112.73(15)
C8 C39 C46 107.40(14)
C41 C39 C40 107.46(15)
C8 C39 C40 106.28(14)
C46 C39 C40 106.76(15)
C39 C40 H40A 109.5
C39 C40 H40B 109.5
H40A C40 H40B 109.5
C39 C40 H40C 109.5
H40A C40 H40C 109.5
H40B C40 H40C 109.5
C42 C41 C39 123.93(17)
C42 C41 H41 118.0
C39 C41 H41 118.0
C41 C42 O3 126.71(18)
C41 C42 C44 122.05(18)
O3 C42 C44 111.23(16)
O3 C43 H43A 109.5
O3 C43 H43B 109.5
H43A C43 H43B 109.5
O3 C43 H43C 109.5
H43A C43 H43C 109.5
H43B C43 H43C 109.5
O4 C44 C45 122.41(19)
O4 C44 C42 121.8(2)
C45 C44 C42 115.78(17)
C46 C45 C44 123.81(18)
C46 C45 H45 118.1
C44 C45 H45 118.1
C45 C46 C47 121.01(17)
C45 C46 C39 121.37(17)
C47 C46 C39 117.61(16)
C48 C47 C10 118.51(18)
C48 C47 C46 122.98(18)
C10 C47 C46 118.47(17)
C49 C48 C47 120.3(2)
C49 C48 H48 119.8
C47 C48 H48 119.8
C48 C49 C12 121.7(2)
C48 C49 H49 119.1
C12 C49 H49 119.1
Cl2 C51 Cl3 110.94(12)
Cl2 C51 Cl1 109.93(12)
Cl3 C51 Cl1 110.17(11)
Cl2 C51 H51 108.6
Cl3 C51 H51 108.6
Cl1 C51 H51 108.6
C6 N2 C26 106.16(14)
C6 N2 B1 131.29(14)
C26 N2 B1 122.29(14)
C8 N3 C37 106.29(14)
C8 N3 B1 131.16(15)
C37 N3 B1 122.08(14)

loop_
_geom_bond_atom_site_label_1
_geom_bond_atom_site_label_2
_geom_bond_distance
Cl1 C51 1.761(2)
Cl2 C51 1.729(2)
Cl3 C51 1.744(2)
O1 C14 1.229(2)
O2 C15 1.366(2)
O2 C16 1.422(2)
O3 C42 1.362(2)
O3 C43 1.422(3)
O4 C44 1.226(2)
F1 B1 1.382(2)
C1 C23 1.387(3)
C1 C2 1.394(3)
C1 H1 0.9500
C2 C3 1.383(3)
C2 C24 1.510(3)
C3 C4 1.401(2)
C3 H3 0.9500
C4 C22 1.406(3)
C4 C5 1.454(3)
C5 C25 1.378(3)
C5 C6 1.417(2)
C6 N2 1.357(2)
C6 C18 1.521(2)
B1 F2 1.384(2)
B1 N3 1.574(3)
B1 N2 1.580(2)
C8 N3 1.363(2)
C8 C9 1.414(3)
C8 C39 1.530(2)
C9 C38 1.383(3)
C9 C10 1.452(3)
C10 C47 1.401(3)
C10 C11 1.401(3)
C11 C12 1.383(3)
C11 H11 0.9500
C12 C49 1.398(3)
C12 C13 1.508(3)
C13 H13A 0.9800
C13 H13B 0.9800
C13 H13C 0.9800
C14 C21 1.454(2)
C14 C15 1.471(3)
C15 C17 1.335(3)
C16 H16A 0.9800
C16 H16B 0.9800
C16 H16C 0.9800
C17 C18 1.502(2)
C17 H17 0.9500
C18 C20 1.526(2)
C18 C19 1.568(3)
C19 H19A 0.9800
C19 H19B 0.9800
C19 H19C 0.9800
C20 C21 1.345(3)
C20 C22 1.482(2)
C21 H21 0.9500
C22 C23 1.396(3)
C23 H23 0.9500
C24 H24A 0.9800
C24 H24B 0.9800
C24 H24C 0.9800
C25 C26 1.399(2)
C25 H25 0.9500
C26 C27 1.383(3)
C26 N2 1.409(2)
C27 C37 1.390(2)
C27 C28 1.497(2)
C28 C29 1.394(3)
C28 C34 1.404(3)
C29 C30 1.393(3)
C29 C36 1.507(3)
C30 C31 1.382(3)
C30 H30 0.9500
C31 C33 1.390(3)
C31 C32 1.513(3)
C32 H32A 0.9800
C32 H32B 0.9800
C32 H32C 0.9800
C33 C34 1.391(3)
C33 H33 0.9500
C34 C35 1.508(3)
C35 H35A 0.9800
C35 H35B 0.9800
C35 H35C 0.9800
C36 H36A 0.9800
C36 H36B 0.9800
C36 H36C 0.9800
C37 C38 1.393(3)
C37 N3 1.404(2)
C38 H38 0.9500
C39 C41 1.501(3)
C39 C46 1.531(2)
C39 C40 1.564(3)
C40 H40A 0.9800
C40 H40B 0.9800
C40 H40C 0.9800
C41 C42 1.329(3)
C41 H41 0.9500
C42 C44 1.477(3)
C43 H43A 0.9800
C43 H43B 0.9800
C43 H43C 0.9800
C44 C45 1.458(3)
C45 C46 1.341(3)
C45 H45 0.9500
C46 C47 1.478(3)
C47 C48 1.399(3)
C48 C49 1.384(3)
C48 H48 0.9500
C49 H49 0.9500
C51 H51 1.0000

loop_
_geom_torsion_atom_site_label_1
_geom_torsion_atom_site_label_2
_geom_torsion_atom_site_label_3
_geom_torsion_atom_site_label_4
_geom_torsion
C23 C1 C2 C3 1.5(3)
C23 C1 C2 C24 -177.90(19)
C1 C2 C3 C4 -0.4(3)
C24 C2 C3 C4 179.02(18)
C2 C3 C4 C22 -1.3(3)
C2 C3 C4 C5 175.00(17)
C3 C4 C5 C25 -11.4(3)
C22 C4 C5 C25 164.90(19)
C3 C4 C5 C6 172.61(17)
C22 C4 C5 C6 -11.1(3)
C25 C5 C6 N2 0.1(2)
C4 C5 C6 N2 176.89(16)
C25 C5 C6 C18 172.33(16)
C4 C5 C6 C18 -10.9(3)
N3 C8 C9 C38 2.4(2)
C39 C8 C9 C38 177.69(16)
N3 C8 C9 C10 -174.98(16)
C39 C8 C9 C10 0.3(3)
C38 C9 C10 C47 167.10(19)
C8 C9 C10 C47 -16.2(3)
C38 C9 C10 C11 -12.0(3)
C8 C9 C10 C11 164.78(18)
C47 C10 C11 C12 1.1(3)
C9 C10 C11 C12 -179.83(18)
C10 C11 C12 C49 -0.6(3)
C10 C11 C12 C13 179.24(19)
C16 O2 C15 C17 -1.8(3)
C16 O2 C15 C14 -179.79(17)
O1 C14 C15 C17 -173.88(18)
C21 C14 C15 C17 5.5(3)
O1 C14 C15 O2 4.2(3)
C21 C14 C15 O2 -176.33(15)
O2 C15 C17 C18 -175.13(17)
C14 C15 C17 C18 2.7(3)
C15 C17 C18 C6 -137.53(19)
C15 C17 C18 C20 -10.3(3)
C15 C17 C18 C19 107.1(2)
N2 C6 C18 C17 -24.6(3)
C5 C6 C18 C17 165.10(16)
N2 C6 C18 C20 -153.92(18)
C5 C6 C18 C20 35.7(2)
N2 C6 C18 C19 92.2(2)
C5 C6 C18 C19 -78.19(19)
C17 C18 C20 C21 10.2(2)
C6 C18 C20 C21 141.04(17)
C19 C18 C20 C21 -106.92(19)
C17 C18 C20 C22 -173.38(15)
C6 C18 C20 C22 -42.5(2)
C19 C18 C20 C22 69.50(19)
C22 C20 C21 C14 -179.00(16)
C18 C20 C21 C14 -2.7(3)
O1 C14 C21 C20 173.93(18)
C15 C14 C21 C20 -5.5(3)
C3 C4 C22 C23 1.8(3)
C5 C4 C22 C23 -174.62(16)
C3 C4 C22 C20 -179.55(16)
C5 C4 C22 C20 4.1(3)
C21 C20 C22 C23 19.3(3)
C18 C20 C22 C23 -157.09(17)
C21 C20 C22 C4 -159.33(17)
C18 C20 C22 C4 24.3(2)
C2 C1 C23 C22 -1.0(3)
C4 C22 C23 C1 -0.7(3)
C20 C22 C23 C1 -179.31(18)
C6 C5 C25 C26 0.1(2)
C4 C5 C25 C26 -176.35(18)
C5 C25 C26 C27 178.83(19)
C5 C25 C26 N2 -0.3(2)
C25 C26 C27 C37 178.92(18)
N2 C26 C27 C37 -2.1(3)
C25 C26 C27 C28 0.5(3)
N2 C26 C27 C28 179.54(16)
C26 C27 C28 C29 97.9(2)
C37 C27 C28 C29 -80.6(2)
C26 C27 C28 C34 -81.0(2)
C37 C27 C28 C34 100.6(2)
C34 C28 C29 C30 2.6(3)
C27 C28 C29 C30 -176.22(18)
C34 C28 C29 C36 -177.35(18)
C27 C28 C29 C36 3.8(3)
C28 C29 C30 C31 -1.2(3)
C36 C29 C30 C31 178.8(2)
C29 C30 C31 C33 -1.4(4)
C29 C30 C31 C32 178.2(3)
C30 C31 C33 C34 2.7(3)
C32 C31 C33 C34 -176.9(2)
C31 C33 C34 C28 -1.4(3)
C31 C33 C34 C35 178.4(2)
C29 C28 C34 C33 -1.3(3)
C27 C28 C34 C33 177.45(17)
C29 C28 C34 C35 178.89(18)
C27 C28 C34 C35 -2.3(3)
C26 C27 C37 C38 173.90(19)
C28 C27 C37 C38 -7.7(3)
C26 C27 C37 N3 -4.6(3)
C28 C27 C37 N3 173.79(16)
C8 C9 C38 C37 -1.7(2)
C10 C9 C38 C37 175.40(19)
C27 C37 C38 C9 -178.14(18)
N3 C37 C38 C9 0.5(2)
N3 C8 C39 C41 -29.9(3)
C9 C8 C39 C41 155.91(17)
N3 C8 C39 C46 -156.79(18)
C9 C8 C39 C46 29.0(2)
N3 C8 C39 C40 89.2(2)
C9 C8 C39 C40 -84.93(19)
C8 C39 C41 C42 -130.22(19)
C46 C39 C41 C42 -6.1(3)
C40 C39 C41 C42 111.3(2)
C39 C41 C42 O3 -176.41(18)
C39 C41 C42 C44 2.3(3)
C43 O3 C42 C41 0.0(3)
C43 O3 C42 C44 -178.9(2)
C41 C42 C44 O4 -179.1(2)
O3 C42 C44 O4 -0.2(3)
C41 C42 C44 C45 1.7(3)
O3 C42 C44 C45 -179.41(17)
O4 C44 C45 C46 179.5(2)
C42 C44 C45 C46 -1.3(3)
C44 C45 C46 C47 178.20(18)
C44 C45 C46 C39 -3.0(3)
C41 C39 C46 C45 6.4(2)
C8 C39 C46 C45 134.94(18)
C40 C39 C46 C45 -111.41(19)
C41 C39 C46 C47 -174.80(15)
C8 C39 C46 C47 -46.2(2)
C40 C39 C46 C47 67.44(19)
C11 C10 C47 C48 -0.5(3)
C9 C10 C47 C48 -179.59(17)
C11 C10 C47 C46 177.45(17)
C9 C10 C47 C46 -1.6(3)
C45 C46 C47 C48 31.4(3)
C39 C46 C47 C48 -147.47(18)
C45 C46 C47 C10 -146.48(18)
C39 C46 C47 C10 34.7(2)
C10 C47 C48 C49 -0.6(3)
C46 C47 C48 C49 -178.43(19)
C47 C48 C49 C12 1.1(3)
C11 C12 C49 C48 -0.5(3)
C13 C12 C49 C48 179.7(2)
C5 C6 N2 C26 -0.26(19)
C18 C6 N2 C26 -171.24(18)
C5 C6 N2 B1 173.87(17)
C18 C6 N2 B1 2.9(3)
C27 C26 N2 C6 -178.84(17)
C25 C26 N2 C6 0.3(2)
C27 C26 N2 B1 6.4(3)
C25 C26 N2 B1 -174.46(16)
F1 B1 N2 C6 64.4(2)
F2 B1 N2 C6 -56.8(2)
N3 B1 N2 C6 -177.25(17)
F1 B1 N2 C26 -122.23(18)
F2 B1 N2 C26 116.51(18)
N3 B1 N2 C26 -3.9(2)
C9 C8 N3 C37 -2.0(2)
C39 C8 N3 C37 -176.66(18)
C9 C8 N3 B1 170.06(17)
C39 C8 N3 B1 -4.6(3)
C27 C37 N3 C8 179.69(17)
C38 C37 N3 C8 1.0(2)
C27 C37 N3 B1 6.7(3)
C38 C37 N3 B1 -172.03(16)
F1 B1 N3 C8 -53.2(2)
F2 B1 N3 C8 68.3(2)
N2 B1 N3 C8 -173.40(17)
F1 B1 N3 C37 117.84(17)
F2 B1 N3 C37 -120.69(17)
N2 B1 N3 C37 -2.4(2)

loop_
_platon_squeeze_void_nr
_platon_squeeze_void_average_x
_platon_squeeze_void_average_y
_platon_squeeze_void_average_z
_platon_squeeze_void_volume
_platon_squeeze_void_count_electrons
_platon_squeeze_void_content
1 0.000 0.000 0.000 212 70 ' '
2 0.076 0.573 0.386 10 1 ' '
3 0.923 0.427 0.614 10 1 ' '
